data_4311275
loop_
_publ_author_name
'Rolf W. Saalfrank'
'Christian Deutscher'
'Stefan Sperner'
'Takayuki Nakajima'
'Ayuk M. Ako'
'Eveline Uller'
'Frank Hampel'
'Frank W. Heinemann'

_publ_contact_author 'Dr. Frank Hampel'
_publ_contact_author_email hampel@organik.uni-erlangen.de
_publ_section_title
;
 Six-Membered Metalla-coronands. Synthesis and Crystal Packing: Columns,
 Compartments, and 3D-Networks,
;
_journal_name_full 'Inorganic Chemistry'
_journal_page_first 4372
_journal_page_last 4382
_journal_paper_doi 10.1021/ic049799w
_journal_volume 43
_journal_year 2004
_chemical_formula_sum 'C85 H115 Cl15 Fe6 N12 O18 S6'
_chemical_formula_weight 2652.10
_chemical_name_systematic
;
  ?
;
_space_group_IT_number 148
_symmetry_cell_setting rhombohedral
_symmetry_space_group_name_Hall '-R 3'
_symmetry_space_group_name_H-M 'R -3 :H'
_atom_sites_solution_hydrogens geom
_atom_sites_solution_primary direct
_atom_sites_solution_secondary difmap
_audit_creation_method SHELXL-97
_cell_angle_alpha 90.00
_cell_angle_beta 90.00
_cell_angle_gamma 120.00
_cell_formula_units_Z 3
_cell_length_a 29.0350(7)
_cell_length_b 29.0350(7)
_cell_length_c 11.8571(5)
_cell_measurement_reflns_used 6107
_cell_measurement_temperature 173(2)
_cell_volume 8656.7(5)
_computing_cell_refinement DENZO-SMN
_computing_data_collection 'Nonius Collect'
_computing_data_reduction DENZO-SMN
_computing_molecular_graphics 'SHELXTL NT'
_computing_publication_material 'SHELXTL NT'
_computing_structure_refinement 'SHELXL-97 (Sheldrick, 1997)'
_computing_structure_solution 'SHELXS-97 (Sheldrick, 1990)'
_diffrn_ambient_temperature 173(2)
_diffrn_detector_area_resol_mean 9
_diffrn_measured_fraction_theta_full 0.890
_diffrn_measured_fraction_theta_max 0.890
_diffrn_measurement_device_type 'Nonius KappaCCD'
_diffrn_radiation_monochromator graphite
_diffrn_radiation_source 'fine-focus rotating anode'
_diffrn_radiation_type MoK\a
_diffrn_radiation_wavelength 0.71073
_diffrn_reflns_av_R_equivalents 0.0402
_diffrn_reflns_av_sigmaI/netI 0.0462
_diffrn_reflns_limit_h_max 32
_diffrn_reflns_limit_h_min -33
_diffrn_reflns_limit_k_max 37
_diffrn_reflns_limit_k_min -30
_diffrn_reflns_limit_l_max 15
_diffrn_reflns_limit_l_min -14
_diffrn_reflns_number 8460
_diffrn_reflns_theta_full 27.46
_diffrn_reflns_theta_max 27.46
_diffrn_reflns_theta_min 1.90
_exptl_absorpt_coefficient_mu 1.254
_exptl_absorpt_correction_T_max 0.7876
_exptl_absorpt_correction_T_min 0.6681
_exptl_absorpt_correction_type 'empirical (Scalepack)'
_exptl_crystal_colour yellow
_exptl_crystal_density_diffrn 1.526
_exptl_crystal_density_method 'not measured'
_exptl_crystal_description block
_exptl_crystal_F_000 4080
_exptl_crystal_size_max 0.35
_exptl_crystal_size_mid 0.20
_exptl_crystal_size_min 0.20
_refine_diff_density_max 1.641
_refine_diff_density_min -1.130
_refine_diff_density_rms 0.127
_refine_ls_extinction_method none
_refine_ls_goodness_of_fit_ref 1.846
_refine_ls_hydrogen_treatment 'riding model'
_refine_ls_matrix_type full
_refine_ls_number_parameters 221
_refine_ls_number_reflns 3932
_refine_ls_number_restraints 6
_refine_ls_restrained_S_all 1.861
_refine_ls_R_factor_all 0.0987
_refine_ls_R_factor_gt 0.0817
_refine_ls_shift/su_max 0.008
_refine_ls_shift/su_mean 0.000
_refine_ls_structure_factor_coef Fsqd
_refine_ls_weighting_details 'calc w=1/[\s^2^(Fo^2^)+(0.1000P)^2^+0.0000P] where P=(Fo^2^+2Fc^2^)/3'
_refine_ls_weighting_scheme calc
_refine_ls_wR_factor_gt 0.2400
_refine_ls_wR_factor_ref 0.2556
_reflns_number_gt 3121
_reflns_number_total 3932
_reflns_threshold_expression >2sigma(I)
_cod_data_source_file ic049799wsi20040216_012135_09.cif
_cod_data_source_block tn05
_cod_depositor_comments
;
The following automatic conversions were performed:
'_symmetry_cell_setting' value 'Rhombohedral' changed to 'rhombohedral'
according to '/home/saulius/struct/CIF-dictionaries/cif_core.dic'
dictionary named 'cif_core.dic' version 2.4.1 from 2010-06-29.

Automatic conversion script
Id: cif_fix_enum 1527 2010-12-29 10:47:43Z saulius 
;
_cod_original_sg_symbol_H-M 'R -3'
_cod_database_code 4311275

loop_
_symmetry_equiv_pos_as_xyz
'x, y, z'
'-y, x-y, z'
'-x+y, -x, z'
'x+2/3, y+1/3, z+1/3'
'-y+2/3, x-y+1/3, z+1/3'
'-x+y+2/3, -x+1/3, z+1/3'
'x+1/3, y+2/3, z+2/3'
'-y+1/3, x-y+2/3, z+2/3'
'-x+y+1/3, -x+2/3, z+2/3'
'-x, -y, -z'
'y, -x+y, -z'
'x-y, x, -z'
'-x+2/3, -y+1/3, -z+1/3'
'y+2/3, -x+y+1/3, -z+1/3'
'x-y+2/3, x+1/3, -z+1/3'
'-x+1/3, -y+2/3, -z+2/3'
'y+1/3, -x+y+2/3, -z+2/3'
'x-y+1/3, x+2/3, -z+2/3'

loop_
_atom_site_label
_atom_site_type_symbol
_atom_site_fract_x
_atom_site_fract_y
_atom_site_fract_z
_atom_site_U_iso_or_equiv
_atom_site_adp_type
_atom_site_occupancy
_atom_site_symmetry_multiplicity
_atom_site_calc_flag
_atom_site_refinement_flags
_atom_site_disorder_assembly
_atom_site_disorder_group
Fe1 Fe -0.37249(2) 0.21002(2) -0.16954(5) 0.0263(3) Uani 1 1 d . . .
O1 O -0.30531(12) 0.23250(12) -0.0815(3) 0.0298(7) Uani 1 1 d . . .
C2 C -0.30648(18) 0.20692(18) 0.0221(4) 0.0325(9) Uani 1 1 d . . .
H2A H -0.3064 0.2285 0.0867 0.039 Uiso 1 1 calc R . .
H2B H -0.2748 0.2026 0.0280 0.039 Uiso 1 1 calc R . .
C3 C -0.35717(19) 0.15253(18) 0.0229(4) 0.0336(10) Uani 1 1 d . . .
H3A H -0.3531 0.1282 -0.0294 0.040 Uiso 1 1 calc R . .
H3B H -0.3634 0.1371 0.0996 0.040 Uiso 1 1 calc R . .
N4 N -0.40360(15) 0.15820(14) -0.0124(3) 0.0300(8) Uani 1 1 d . . .
C5 C -0.4177(2) 0.18762(18) 0.0715(4) 0.0329(9) Uani 1 1 d . . .
H5A H -0.4050 0.1845 0.1471 0.040 Uiso 1 1 calc R . .
H5B H -0.4569 0.1712 0.0751 0.040 Uiso 1 1 calc R . .
C6 C -0.39313(18) 0.24628(17) 0.0407(4) 0.0294(9) Uani 1 1 d . . .
H6A H -0.4119 0.2619 0.0811 0.035 Uiso 1 1 calc R . .
H6B H -0.3553 0.2658 0.0638 0.035 Uiso 1 1 calc R . .
O7 O -0.39707(12) 0.25143(12) -0.0773(3) 0.0280(6) Uani 1 1 d . . .
C8 C -0.45086(19) 0.10535(17) -0.0382(4) 0.0373(10) Uani 1 1 d . . .
H8A H -0.4408 0.0878 -0.0971 0.045 Uiso 1 1 calc R . .
H8B H -0.4791 0.1111 -0.0699 0.045 Uiso 1 1 calc R . .
C9 C -0.4737(2) 0.0677(2) 0.0627(5) 0.0426(12) Uani 1 1 d . . .
H9A H -0.4725 0.0878 0.1312 0.051 Uiso 1 1 calc R . .
H9B H -0.5111 0.0403 0.0481 0.051 Uiso 1 1 calc R . .
O10 O -0.44147(16) 0.04311(14) 0.0779(3) 0.0453(9) Uani 1 1 d . . .
C11 C -0.4467(3) 0.01681(18) 0.1764(5) 0.0498(14) Uani 1 1 d . . .
C12 C -0.4858(3) 0.0047(2) 0.2556(5) 0.0577(16) Uani 1 1 d . . .
H12A H -0.5124 0.0142 0.2448 0.069 Uiso 1 1 calc R . .
C13 C -0.4846(4) -0.0227(3) 0.3553(6) 0.081(3) Uani 1 1 d . . .
H13A H -0.5114 -0.0323 0.4109 0.097 Uiso 1 1 calc R . .
C14 C -0.4458(4) -0.0354(3) 0.3716(8) 0.082(3) Uani 1 1 d . . .
H14A H -0.4451 -0.0524 0.4397 0.099 Uiso 1 1 calc R . .
C15 C -0.4091(5) -0.0244(3) 0.2941(9) 0.092(3) Uani 1 1 d . . .
H15A H -0.3827 -0.0341 0.3069 0.110 Uiso 1 1 calc R . .
C16 C -0.4082(3) 0.0013(3) 0.1931(7) 0.0678(19) Uani 1 1 d . . .
H16A H -0.3823 0.0080 0.1370 0.081 Uiso 1 1 calc R . .
N10 N -0.37479(13) 0.14570(13) -0.2633(3) 0.0240(7) Uani 1 1 d . . .
S10 S -0.36554(11) 0.06253(10) -0.3269(2) 0.0894(8) Uani 1 1 d . . .
C10 C -0.3713(2) 0.1144(3) -0.2819(5) 0.0573(17) Uani 1 1 d . . .
C100 C -0.1907(3) 0.0289(3) 0.0593(8) 0.096(3) Uani 1 1 d D . .
H10A H -0.2044 0.0478 0.0177 0.115 Uiso 1 1 d R . .
H10B H -0.2060 0.0220 0.1335 0.115 Uiso 1 1 d R . .
Cl11 Cl -0.1240(2) 0.0662(2) 0.0703(4) 0.1082(12) Uani 0.634(7) 1 d PD . .
Cl1A Cl -0.1285(3) 0.0331(4) 0.0408(7) 0.1082(12) Uani 0.37 1 d PD . .
Cl12 Cl -0.2099(2) -0.0331(2) -0.0086(4) 0.1082(12) Uani 0.634(7) 1 d PD . .
Cl1B Cl -0.2409(4) -0.0305(3) 0.0134(8) 0.1082(12) Uani 0.37 1 d PD . .
C200 C 0.0000 0.0000 0.035(3) 0.140(18) Uani 0.50 3 d SP . .
H20A H 0.0000 0.0000 0.1162 0.168 Uiso 0.50 3 d SPR . .
Cl20 Cl 0.0500(3) -0.0085(4) 0.0017(5) 0.119(2) Uani 0.50 1 d P . .

loop_
_atom_site_aniso_label
_atom_site_aniso_U_11
_atom_site_aniso_U_22
_atom_site_aniso_U_33
_atom_site_aniso_U_23
_atom_site_aniso_U_13
_atom_site_aniso_U_12
Fe1 0.0284(4) 0.0275(4) 0.0230(4) -0.0007(2) -0.0005(2) 0.0140(3)
O1 0.0319(15) 0.0318(15) 0.0246(16) 0.0043(12) -0.0026(12) 0.0151(12)
C2 0.035(2) 0.032(2) 0.028(2) 0.0057(17) -0.0044(17) 0.0150(18)
C3 0.041(2) 0.031(2) 0.030(2) 0.0063(17) 0.0013(18) 0.0194(19)
N4 0.0350(18) 0.0259(16) 0.027(2) -0.0024(14) -0.0001(15) 0.0135(15)
C5 0.044(2) 0.032(2) 0.023(2) 0.0006(16) 0.0033(18) 0.0188(19)
C6 0.040(2) 0.029(2) 0.022(2) 0.0005(16) 0.0009(16) 0.0190(18)
O7 0.0349(15) 0.0297(14) 0.0223(16) -0.0005(12) -0.0002(12) 0.0184(12)
C8 0.039(2) 0.029(2) 0.038(3) -0.0005(19) -0.0005(19) 0.0124(19)
C9 0.049(3) 0.031(2) 0.038(3) 0.002(2) 0.007(2) 0.013(2)
O10 0.062(2) 0.0331(17) 0.042(2) 0.0071(14) 0.0114(17) 0.0243(17)
C11 0.068(3) 0.023(2) 0.042(3) 0.006(2) 0.004(3) 0.011(2)
C12 0.070(4) 0.033(2) 0.046(3) 0.005(2) 0.004(3) 0.007(3)
C13 0.110(7) 0.042(3) 0.042(4) 0.005(3) 0.011(4) 0.001(4)
C14 0.113(7) 0.043(3) 0.069(6) 0.009(3) -0.019(5) 0.023(4)
C15 0.124(8) 0.056(4) 0.094(7) 0.022(4) -0.011(6) 0.044(5)
C16 0.085(5) 0.051(3) 0.069(5) 0.010(3) 0.003(4) 0.035(3)
N10 0.0249(16) 0.0131(14) 0.036(2) 0.0018(13) -0.0020(13) 0.0110(12)
S10 0.1205(19) 0.0802(14) 0.0981(17) -0.0244(12) -0.0144(14) 0.0731(14)
C10 0.041(3) 0.074(4) 0.040(3) 0.005(3) -0.007(2) 0.016(3)
C100 0.127(8) 0.109(7) 0.081(7) 0.020(5) -0.001(6) 0.082(7)
Cl11 0.120(2) 0.1031(19) 0.093(2) 0.0112(14) -0.0105(16) 0.0497(18)
Cl1A 0.120(2) 0.1031(19) 0.093(2) 0.0112(14) -0.0105(16) 0.0497(18)
Cl12 0.120(2) 0.1031(19) 0.093(2) 0.0112(14) -0.0105(16) 0.0497(18)
Cl1B 0.120(2) 0.1031(19) 0.093(2) 0.0112(14) -0.0105(16) 0.0497(18)
C200 0.18(3) 0.18(3) 0.07(3) 0.000 0.000 0.088(14)
Cl20 0.129(5) 0.186(6) 0.059(3) 0.032(3) 0.022(3) 0.092(4)

loop_
_atom_type_symbol
_atom_type_description
_atom_type_scat_dispersion_real
_atom_type_scat_dispersion_imag
_atom_type_scat_source
C C 0.0033 0.0016 'International Tables Vol C Tables 4.2.6.8 and 6.1.1.4'
H H 0.0000 0.0000 'International Tables Vol C Tables 4.2.6.8 and 6.1.1.4'
N N 0.0061 0.0033 'International Tables Vol C Tables 4.2.6.8 and 6.1.1.4'
O O 0.0106 0.0060 'International Tables Vol C Tables 4.2.6.8 and 6.1.1.4'
S S 0.1246 0.1234 'International Tables Vol C Tables 4.2.6.8 and 6.1.1.4'
Fe Fe 0.3463 0.8444 'International Tables Vol C Tables 4.2.6.8 and 6.1.1.4'
Cl Cl 0.1484 0.1585 'International Tables Vol C Tables 4.2.6.8 and 6.1.1.4'

loop_
_geom_angle_atom_site_label_1
_geom_angle_atom_site_label_2
_geom_angle_atom_site_label_3
_geom_angle
_geom_angle_site_symmetry_1
_geom_angle_site_symmetry_3
_geom_angle_publ_flag
O1 Fe1 O7 98.44(13) 17_444 18_554 ?
O1 Fe1 O7 74.80(13) 17_444 . ?
O7 Fe1 O7 98.88(18) 18_554 . ?
O1 Fe1 O1 167.37(16) 17_444 . ?
O7 Fe1 O1 74.38(13) 18_554 . ?
O7 Fe1 O1 95.76(13) . . ?
O1 Fe1 N10 92.33(12) 17_444 . ?
O7 Fe1 N10 97.96(13) 18_554 . ?
O7 Fe1 N10 160.11(13) . . ?
O1 Fe1 N10 98.90(13) . . ?
O1 Fe1 N4 107.84(14) 17_444 . ?
O7 Fe1 N4 151.81(13) 18_554 . ?
O7 Fe1 N4 78.88(13) . . ?
O1 Fe1 N4 77.88(13) . . ?
N10 Fe1 N4 91.11(13) . . ?
C2 O1 Fe1 133.8(3) . 18_554 ?
C2 O1 Fe1 120.7(3) . . ?
Fe1 O1 Fe1 105.35(14) 18_554 . ?
O1 C2 C3 107.7(4) . . ?
N4 C3 C2 109.8(3) . . ?
C8 N4 C5 110.5(4) . . ?
C8 N4 C3 111.1(3) . . ?
C5 N4 C3 113.3(4) . . ?
C8 N4 Fe1 111.7(3) . . ?
C5 N4 Fe1 107.4(3) . . ?
C3 N4 Fe1 102.7(3) . . ?
N4 C5 C6 111.7(4) . . ?
O7 C6 C5 109.7(4) . . ?
C6 O7 Fe1 128.4(3) . 17_444 ?
C6 O7 Fe1 113.8(2) . . ?
Fe1 O7 Fe1 105.33(14) 17_444 . ?
N4 C8 C9 114.9(4) . . ?
O10 C9 C8 107.2(4) . . ?
C11 O10 C9 117.9(5) . . ?
O10 C11 C12 125.0(6) . . ?
O10 C11 C16 114.6(6) . . ?
C12 C11 C16 120.4(6) . . ?
C11 C12 C13 117.1(8) . . ?
C14 C13 C12 121.4(8) . . ?
C15 C14 C13 120.7(8) . . ?
C14 C15 C16 121.4(10) . . ?
C15 C16 C11 118.8(8) . . ?
C10 N10 Fe1 160.6(5) . . ?
N10 C10 S10 174.4(6) . . ?
Cl11 C100 Cl1B 143.6(8) . . ?
Cl11 C100 Cl1A 32.5(4) . . ?
Cl1B C100 Cl1A 111.1(7) . . ?
Cl11 C100 Cl12 111.2(6) . . ?
Cl1B C100 Cl12 32.4(4) . . ?
Cl1A C100 Cl12 78.8(5) . . ?
Cl1A Cl11 C100 78.1(6) . . ?
Cl11 Cl1A C100 69.4(7) . . ?
Cl11 Cl1A Cl12 120.2(7) . . ?
C100 Cl1A Cl12 51.1(4) . . ?
Cl1B Cl12 C100 68.7(6) . . ?
Cl1B Cl12 Cl1A 118.6(7) . . ?
C100 Cl12 Cl1A 50.1(4) . . ?
Cl12 Cl1B C100 78.9(7) . . ?
C200 C200 Cl20 75.9(14) 10 2 ?
C200 C200 Cl20 75.9(14) 10 3 ?
Cl20 C200 Cl20 114.3(11) 2 3 ?
C200 C200 Cl20 75.9(14) 10 . ?
Cl20 C200 Cl20 114.3(11) 2 . ?
Cl20 C200 Cl20 114.3(11) 3 . ?
C200 C200 Cl20 74.6(14) 10 10 ?
Cl20 C200 Cl20 57.9(4) 2 10 ?
Cl20 C200 Cl20 57.9(4) 3 10 ?
Cl20 C200 Cl20 151(3) . 10 ?
C200 C200 Cl20 74.6(14) 10 12 ?
Cl20 C200 Cl20 57.9(4) 2 12 ?
Cl20 C200 Cl20 151(3) 3 12 ?
Cl20 C200 Cl20 57.9(4) . 12 ?
Cl20 C200 Cl20 113.2(12) 10 12 ?
C200 C200 Cl20 74.6(14) 10 11 ?
Cl20 C200 Cl20 151(3) 2 11 ?
Cl20 C200 Cl20 57.9(4) 3 11 ?
Cl20 C200 Cl20 57.9(4) . 11 ?
Cl20 C200 Cl20 113.2(12) 10 11 ?
Cl20 C200 Cl20 113.2(12) 12 11 ?
Cl20 Cl20 Cl20 119.94(4) 12 11 ?
Cl20 Cl20 C200 61.4(3) 12 . ?
Cl20 Cl20 C200 61.4(3) 11 . ?
Cl20 Cl20 C200 60.8(2) 12 10 ?
Cl20 Cl20 C200 60.8(2) 11 10 ?
C200 Cl20 C200 29(3) . 10 ?

loop_
_geom_bond_atom_site_label_1
_geom_bond_atom_site_label_2
_geom_bond_distance
_geom_bond_site_symmetry_2
_geom_bond_publ_flag
Fe1 O1 1.974(3) 17_444 ?
Fe1 O7 1.984(3) 18_554 ?
Fe1 O7 2.002(3) . ?
Fe1 O1 2.012(3) . ?
Fe1 N10 2.145(4) . ?
Fe1 N4 2.278(4) . ?
O1 C2 1.427(5) . ?
O1 Fe1 1.974(3) 18_554 ?
C2 C3 1.528(6) . ?
C3 N4 1.498(6) . ?
N4 C8 1.492(6) . ?
N4 C5 1.496(6) . ?
C5 C6 1.526(6) . ?
C6 O7 1.417(5) . ?
O7 Fe1 1.984(3) 17_444 ?
C8 C9 1.529(7) . ?
C9 O10 1.444(7) . ?
O10 C11 1.362(7) . ?
C11 C12 1.378(9) . ?
C11 C16 1.411(11) . ?
C12 C13 1.436(10) . ?
C13 C14 1.363(14) . ?
C14 C15 1.319(14) . ?
C15 C16 1.404(11) . ?
N10 C10 0.989(9) . ?
S10 C10 1.682(9) . ?
C100 Cl11 1.686(9) . ?
C100 Cl1B 1.697(10) . ?
C100 Cl1A 1.762(11) . ?
C100 Cl12 1.788(10) . ?
Cl11 Cl1A 0.968(10) . ?
Cl1A Cl12 2.254(10) . ?
Cl12 Cl1B 0.977(11) . ?
C200 C200 0.84(8) 10 ?
C200 Cl20 1.639(11) 2 ?
C200 Cl20 1.639(11) 3 ?
C200 Cl20 1.639(11) . ?
C200 Cl20 1.649(11) 10 ?
C200 Cl20 1.649(11) 12 ?
C200 Cl20 1.649(11) 11 ?
Cl20 Cl20 1.590(6) 12 ?
Cl20 Cl20 1.590(6) 11 ?
Cl20 C200 1.649(11) 10 ?
